data_4512448
loop_
_publ_author_name
'Bia\/lo\'nska, Agata'
'Ciunik, Zbigniew'

_publ_section_title
;
 Dielectrically Controlled Priority of Interactions in Molecular
 Recognition
;
_journal_issue 1
_journal_name_full 'Crystal Growth &amp; Design'
_journal_page_first 358
_journal_paper_doi 10.1021/cg501456n
_journal_volume 15
_journal_year 2015
_chemical_absolute_configuration rm
_chemical_formula_moiety 'C23 H27 N2 O4, C10 H8 N3 O8, C23 H26 N2 O4, 11.5(H2 O)'
_chemical_formula_sum 'C56 H88.5 N7 O27.5'
_chemical_formula_weight 1299.83
_chemical_name_systematic
;
brucinium N-(3,5-dinitrobenzoyl)-L-serinate brucine 11.5-hydrate
;
_space_group_crystal_system monoclinic
_space_group_IT_number 4
_space_group_name_Hall 'P 2yb'
_space_group_name_H-M_alt 'P 1 21 1'
_symmetry_space_group_name_Hall 'P 2yb'
_symmetry_space_group_name_H-M 'P 1 21 1'
_atom_sites_solution_hydrogens mixed
_audit_creation_method SHELXL-2014
_cell_angle_alpha 90
_cell_angle_beta 114.79(3)
_cell_angle_gamma 90
_cell_formula_units_Z 2
_cell_length_a 20.962(3)
_cell_length_b 7.304(2)
_cell_length_c 21.824(3)
_cell_measurement_reflns_used 3283
_cell_measurement_temperature 100(2)
_cell_measurement_theta_max 28.843
_cell_measurement_theta_min 2.933
_cell_volume 3033.5(13)
_computing_cell_refinement
;
CrysAlisPro, Agilent Technologies,
Version 1.171.36.21t (release 14-08-2012 CrysAlis171 .NET)
(compiled Aug 14 2012,18:12:40)
;
_computing_data_collection
;
CrysAlisPro, Agilent Technologies,
Version 1.171.36.21t (release 14-08-2012 CrysAlis171 .NET)
(compiled Aug 14 2012,18:12:40)
;
_computing_data_reduction
;
CrysAlisPro, Agilent Technologies,
Version 1.171.36.21t (release 14-08-2012 CrysAlis171 .NET)
(compiled Aug 14 2012,18:12:40)
;
_computing_structure_refinement 'SHELXL-2013 (Sheldrick, 2013)'
_computing_structure_solution
;
SHELXS-2013 (Sheldrick, G. M. (2008). <i>Acta Cryst.</i> <b>A64</b>, 112-122.)
;
_diffrn_ambient_temperature 100(2)
_diffrn_measured_fraction_theta_full 0.989
_diffrn_measured_fraction_theta_max 0.918
_diffrn_measurement_device_type 'Xcalibur, Sapphire2, large Be window'
_diffrn_measurement_method '\w scans'
_diffrn_radiation_monochromator graphite
_diffrn_radiation_source 'Enhance (Mo) X-ray Source'
_diffrn_radiation_type MoK\a
_diffrn_radiation_wavelength 0.71073
_diffrn_reflns_av_R_equivalents 0.1169
_diffrn_reflns_av_unetI/netI 0.3153
_diffrn_reflns_Laue_measured_fraction_full 0.989
_diffrn_reflns_Laue_measured_fraction_max 0.918
_diffrn_reflns_limit_h_max 27
_diffrn_reflns_limit_h_min -27
_diffrn_reflns_limit_k_max 9
_diffrn_reflns_limit_k_min -7
_diffrn_reflns_limit_l_max 28
_diffrn_reflns_limit_l_min -29
_diffrn_reflns_number 22374
_diffrn_reflns_point_group_measured_fraction_full 0.738
_diffrn_reflns_point_group_measured_fraction_max 0.670
_diffrn_reflns_theta_full 25.242
_diffrn_reflns_theta_max 28.843
_diffrn_reflns_theta_min 2.933
_exptl_absorpt_coefficient_mu 0.114
_exptl_absorpt_correction_type none
_exptl_crystal_colour orange
_exptl_crystal_density_diffrn 1.423
_exptl_crystal_description needle
_exptl_crystal_F_000 1387
_exptl_crystal_size_max 0.34
_exptl_crystal_size_mid 0.26
_exptl_crystal_size_min 0.12
_refine_diff_density_max 0.420
_refine_diff_density_min -0.379
_refine_diff_density_rms 0.057
_refine_ls_abs_structure_details
;
 Flack x determined using 695 quotients [(I+)-(I-)]/[(I+)+(I-)]
 (Parsons, Flack and Wagner, Acta Cryst. B69 (2013) 249-259).
;
_refine_ls_abs_structure_Flack 0.7(10)
_refine_ls_extinction_method none
_refine_ls_goodness_of_fit_ref 0.766
_refine_ls_hydrogen_treatment constr
_refine_ls_matrix_type full
_refine_ls_number_parameters 876
_refine_ls_number_reflns 10619
_refine_ls_number_restraints 43
_refine_ls_restrained_S_all 0.766
_refine_ls_R_factor_all 0.2028
_refine_ls_R_factor_gt 0.0548
_refine_ls_shift/su_max 0.001
_refine_ls_shift/su_mean 0.000
_refine_ls_structure_factor_coef Fsqd
_refine_ls_weighting_details 'w=1/[\s^2^(Fo^2^)+(0.0178P)^2^] where P=(Fo^2^+2Fc^2^)/3'
_refine_ls_weighting_scheme calc
_refine_ls_wR_factor_gt 0.0642
_refine_ls_wR_factor_ref 0.0857
_reflns_Friedel_coverage 0.357
_reflns_Friedel_fraction_full 0.440
_reflns_Friedel_fraction_max 0.381
_reflns_number_gt 3825
_reflns_number_total 10619
_reflns_threshold_expression 'I > 2\s(I)'
_cod_data_source_file cg501456n_si_002.cif
_cod_data_source_block bdnblsb
_cod_depositor_comments 'Adding full bibliography for 4512446--4512448.cif.'
_cod_original_cell_volume 3033.5(12)
_cod_original_formula_sum 'C56 H88.50 N7 O27.50'
_cod_database_code 4512448
_shelx_space_group_comment
;
The symmetry employed for this shelxl refinement is uniquely defined
by the following loop, which should always be used as a source of
symmetry information in preference to the above space-group names.
They are only intended as comments.
;
_shelxl_version_number 2014-3

loop_
_space_group_symop_operation_xyz
'x, y, z'
'-x, y+1/2, -z'

loop_
_atom_site_label
_atom_site_type_symbol
_atom_site_fract_x
_atom_site_fract_y
_atom_site_fract_z
_atom_site_U_iso_or_equiv
_atom_site_adp_type
_atom_site_occupancy
_atom_site_site_symmetry_order
_atom_site_calc_flag
_atom_site_refinement_flags_posn
_atom_site_refinement_flags_adp
_atom_site_refinement_flags_occupancy
_atom_site_disorder_assembly
_atom_site_disorder_group
O1 O 0.41621(18) -0.6977(5) 0.71796(18) 0.0241(10) Uani 1 1 d . . . . .
O2 O 0.65633(19) 0.1785(5) 0.64544(19) 0.0241(11) Uani 1 1 d . . . . .
O3 O 0.7558(2) 0.1280(5) 0.76324(18) 0.0247(11) Uani 1 1 d . . . . .
O4 O 0.46172(18) -0.2734(5) 0.58014(19) 0.0247(11) Uani 1 1 d . . . . .
N1 N 0.5144(2) -0.2839(6) 0.6962(2) 0.0148(12) Uani 1 1 d . . . . .
N2 N 0.6263(2) -0.4933(6) 0.9157(2) 0.0190(12) Uani 1 1 d . . . . .
H2 H 0.6674 -0.4714 0.9598 0.023 Uiso 1 1 calc R U . . .
C1 C 0.5804(3) -0.0449(8) 0.6634(3) 0.0187(15) Uani 1 1 d . . . . .
H1 H 0.5440 -0.0278 0.6194 0.022 Uiso 1 1 calc R U . . .
C2 C 0.6419(3) 0.0547(8) 0.6845(3) 0.0217(15) Uani 1 1 d . . . . .
C3 C 0.6971(3) 0.0237(8) 0.7495(3) 0.0183(15) Uani 1 1 d . . . . .
C4 C 0.6873(3) -0.0986(8) 0.7934(3) 0.0194(15) Uani 1 1 d . . . . .
H4 H 0.7230 -0.1154 0.8376 0.023 Uiso 1 1 calc R U . . .
C5 C 0.6239(3) -0.1975(8) 0.7716(3) 0.0178(15) Uani 1 1 d . . . . .
C6 C 0.5726(3) -0.1697(8) 0.7073(3) 0.0162(14) Uani 1 1 d . . . . .
C7 C 0.5975(3) -0.3175(8) 0.8118(3) 0.0147(14) Uani 1 1 d . . . . .
C8 C 0.5297(3) -0.4018(7) 0.7558(3) 0.0203(15) Uani 1 1 d . . . . .
H8 H 0.4901 -0.3937 0.7699 0.024 Uiso 1 1 calc R U . . .
C9 C 0.4684(3) -0.3439(8) 0.6336(3) 0.0225(16) Uani 1 1 d . . . . .
C10 C 0.4242(3) -0.5063(8) 0.6353(3) 0.0247(16) Uani 1 1 d . . . . .
H10A H 0.4026 -0.5600 0.5894 0.030 Uiso 1 1 calc R U . . .
H10B H 0.3854 -0.4603 0.6457 0.030 Uiso 1 1 calc R U . . .
C11 C 0.4619(3) -0.6619(8) 0.6857(3) 0.0211(15) Uani 1 1 d . . . . .
H11 H 0.4655 -0.7732 0.6607 0.025 Uiso 1 1 calc R U . . .
C12 C 0.4342(3) -0.8532(8) 0.7628(3) 0.0325(18) Uani 1 1 d . . . . .
H12A H 0.4554 -0.9499 0.7455 0.039 Uiso 1 1 calc R U . . .
H12B H 0.3911 -0.9036 0.7644 0.039 Uiso 1 1 calc R U . . .
C13 C 0.4853(3) -0.7984(8) 0.8329(3) 0.0228(16) Uani 1 1 d . . . . .
H13 H 0.4710 -0.8084 0.8687 0.027 Uiso 1 1 calc R U . . .
C14 C 0.5497(3) -0.7367(8) 0.8466(3) 0.0211(16) Uani 1 1 d . . . . .
C15 C 0.6000(3) -0.6843(7) 0.9168(3) 0.0226(15) Uani 1 1 d . . . . .
H15A H 0.6400 -0.7710 0.9337 0.027 Uiso 1 1 calc R U . . .
H15B H 0.5760 -0.6897 0.9474 0.027 Uiso 1 1 calc R U . . .
C16 C 0.5709(3) -0.3497(8) 0.9080(3) 0.0256(16) Uani 1 1 d . . . . .
H16A H 0.5231 -0.4032 0.8870 0.031 Uiso 1 1 calc R U . . .
H16B H 0.5786 -0.2968 0.9523 0.031 Uiso 1 1 calc R U . . .
C17 C 0.5802(3) -0.2074(8) 0.8630(2) 0.0195(15) Uani 1 1 d . . . . .
H17A H 0.6192 -0.1231 0.8892 0.023 Uiso 1 1 calc R U . . .
H17B H 0.5367 -0.1352 0.8399 0.023 Uiso 1 1 calc R U . . .
C18 C 0.5357(3) -0.5977(8) 0.7344(3) 0.0178(15) Uani 1 1 d . . . . .
H18 H 0.5631 -0.5887 0.7064 0.021 Uiso 1 1 calc R U . . .
C19 C 0.5781(3) -0.7233(8) 0.7928(3) 0.0207(15) Uani 1 1 d . . . . .
H19 H 0.5804 -0.8484 0.7751 0.025 Uiso 1 1 calc R U . . .
C20 C 0.6528(3) -0.6406(8) 0.8256(3) 0.0198(15) Uani 1 1 d . . . . .
H20A H 0.6848 -0.7260 0.8600 0.024 Uiso 1 1 calc R U . . .
H20B H 0.6709 -0.6217 0.7908 0.024 Uiso 1 1 calc R U . . .
C21 C 0.6507(3) -0.4594(8) 0.8584(3) 0.0185(15) Uani 1 1 d . . . . .
H21 H 0.6988 -0.4042 0.8781 0.022 Uiso 1 1 calc R U . . .
C22 C 0.5988(3) 0.2249(8) 0.5814(3) 0.0307(17) Uani 1 1 d . . . . .
H22A H 0.6150 0.3145 0.5576 0.046 Uiso 1 1 calc R U . . .
H22B H 0.5826 0.1142 0.5537 0.046 Uiso 1 1 calc R U . . .
H22C H 0.5600 0.2772 0.5895 0.046 Uiso 1 1 calc R U . . .
C23 C 0.8144(3) 0.0957(8) 0.8281(3) 0.0321(18) Uani 1 1 d . . . . .
H23A H 0.8535 0.1768 0.8329 0.048 Uiso 1 1 calc R U . . .
H23B H 0.7997 0.1207 0.8644 0.048 Uiso 1 1 calc R U . . .
H23C H 0.8296 -0.0321 0.8308 0.048 Uiso 1 1 calc R U . . .
O1A O 0.3375(2) 0.1227(5) 0.38379(18) 0.0241(11) Uani 1 1 d . . . . .
O2A O -0.11311(19) -0.1348(6) 0.21424(19) 0.0381(12) Uani 1 1 d . . . . .
O3A O -0.10375(19) -0.1644(7) 0.33408(18) 0.0456(14) Uani 1 1 d . . . . .
O4A O 0.1151(2) 0.0400(6) 0.20250(19) 0.0322(12) Uani 1 1 d . . . . .
N1A N 0.1463(2) -0.0626(6) 0.3096(2) 0.0219(13) Uani 1 1 d . . . . .
N2A N 0.2438(2) -0.1205(6) 0.5425(2) 0.0195(12) Uani 1 1 d . . . . .
C1A C 0.0137(3) -0.0975(8) 0.2519(3) 0.0251(16) Uani 1 1 d . . . . .
H1A H 0.0111 -0.0847 0.2076 0.030 Uiso 1 1 calc R U . . .
C2A C -0.0460(3) -0.1231(9) 0.2633(3) 0.0281(17) Uani 1 1 d . . . . .
C3A C -0.0405(3) -0.1407(10) 0.3296(3) 0.0306(17) Uani 1 1 d . . . . .
C4A C 0.0242(3) -0.1365(8) 0.3857(3) 0.0237(15) Uani 1 1 d . . . . .
H4A H 0.0275 -0.1515 0.4301 0.028 Uiso 1 1 calc R U . . .
C5A C 0.0843(3) -0.1092(8) 0.3735(3) 0.0190(15) Uani 1 1 d . . . . .
C6A C 0.0773(3) -0.0914(8) 0.3082(3) 0.0201(15) Uani 1 1 d . . . . .
C7A C 0.1598(3) -0.1203(8) 0.4232(3) 0.0185(15) Uani 1 1 d . . . . .
C8A C 0.1990(3) -0.0486(8) 0.3817(3) 0.0208(16) Uani 1 1 d . . . . .
H8A H 0.2402 -0.1293 0.3892 0.025 Uiso 1 1 calc R U . . .
C9A C 0.1598(3) 0.0229(8) 0.2610(3) 0.0272(17) Uani 1 1 d . . . . .
C10A C 0.2351(3) 0.0820(8) 0.2846(3) 0.0219(16) Uani 1 1 d . . . . .
H10C H 0.2389 0.1597 0.2491 0.026 Uiso 1 1 calc R U . . .
H10D H 0.2642 -0.0285 0.2892 0.026 Uiso 1 1 calc R U . . .
C11A C 0.2665(3) 0.1886(9) 0.3521(3) 0.0224(16) Uani 1 1 d . . . . .
H11A H 0.2665 0.3228 0.3430 0.027 Uiso 1 1 calc R U . . .
C12A C 0.3806(3) 0.2085(8) 0.4473(3) 0.0258(16) Uani 1 1 d . . . . .
H12C H 0.3653 0.3369 0.4467 0.031 Uiso 1 1 calc R U . . .
H12D H 0.4301 0.2099 0.4533 0.031 Uiso 1 1 calc R U . . .
C13A C 0.3758(3) 0.1094(8) 0.5053(3) 0.0209(15) Uani 1 1 d . . . . .
H13A H 0.4162 0.0483 0.5371 0.025 Uiso 1 1 calc R U . . .
C14A C 0.3166(3) 0.1052(8) 0.5133(3) 0.0179(15) Uani 1 1 d . . . . .
C15A C 0.3081(3) -0.0031(8) 0.5689(3) 0.0208(15) Uani 1 1 d . . . . .
H15C H 0.3500 -0.0815 0.5918 0.025 Uiso 1 1 calc R U . . .
H15D H 0.3055 0.0830 0.6028 0.025 Uiso 1 1 calc R U . . .
C16A C 0.2535(3) -0.2912(8) 0.5083(3) 0.0243(16) Uani 1 1 d . . . . .
H16C H 0.2653 -0.3975 0.5392 0.029 Uiso 1 1 calc R U . . .
H16D H 0.2913 -0.2741 0.4929 0.029 Uiso 1 1 calc R U . . .
C17A C 0.1830(3) -0.3183(8) 0.4487(3) 0.0210(15) Uani 1 1 d . . . . .
H17C H 0.1489 -0.3774 0.4630 0.025 Uiso 1 1 calc R U . . .
H17D H 0.1879 -0.3940 0.4133 0.025 Uiso 1 1 calc R U . . .
C18A C 0.2223(3) 0.1504(8) 0.3921(3) 0.0170(15) Uani 1 1 d . . . . .
H18A H 0.1783 0.2237 0.3692 0.020 Uiso 1 1 calc R U . . .
C19A C 0.2525(3) 0.2084(8) 0.4667(3) 0.0237(16) Uani 1 1 d . . . . .
H19A H 0.2643 0.3417 0.4696 0.028 Uiso 1 1 calc R U . . .
C20A C 0.1930(3) 0.1812(8) 0.4905(3) 0.0191(15) Uani 1 1 d . . . . .
H20C H 0.2073 0.2335 0.5362 0.023 Uiso 1 1 calc R U . . .
H20D H 0.1498 0.2446 0.4593 0.023 Uiso 1 1 calc R U . . .
C21A C 0.1790(3) -0.0225(8) 0.4916(3) 0.0206(16) Uani 1 1 d . . . . .
H21A H 0.1395 -0.0398 0.5054 0.025 Uiso 1 1 calc R U . . .
C22A C -0.1209(3) -0.1264(10) 0.1452(3) 0.047(2) Uani 1 1 d . . . . .
H22D H -0.1707 -0.1360 0.1143 0.071 Uiso 1 1 calc R U . . .
H22E H -0.1022 -0.0098 0.1376 0.071 Uiso 1 1 calc R U . . .
H22F H -0.0949 -0.2278 0.1368 0.071 Uiso 1 1 calc R U . . .
C23A C -0.1006(3) -0.1741(11) 0.4009(3) 0.050(2) Uani 1 1 d . . . . .
H23D H -0.1481 -0.1909 0.3982 0.075 Uiso 1 1 calc R U . . .
H23E H -0.0711 -0.2777 0.4250 0.075 Uiso 1 1 calc R U . . .
H23F H -0.0806 -0.0604 0.4251 0.075 Uiso 1 1 calc R U . . .
O5 O -0.3403(2) -0.4521(6) 0.1430(2) 0.0363(12) Uani 1 1 d . . . . .
O6 O -0.42248(19) -0.6323(6) 0.06683(19) 0.0330(11) Uani 1 1 d . . . . .
O7 O -0.38136(19) -0.7741(5) 0.22901(19) 0.0323(12) Uani 1 1 d . . . . .
H7 H -0.3449 -0.7427 0.2626 0.048 Uiso 1 1 calc R U . . .
O8 O -0.21508(19) -0.7036(6) 0.11575(19) 0.0330(12) Uani 1 1 d . . . . .
O9 O 0.0256(2) -0.5262(9) 0.1672(2) 0.083(2) Uani 1 1 d . . . . .
O10 O 0.1060(2) -0.5477(6) 0.2698(2) 0.0418(14) Uani 1 1 d . . . . .
O11 O 0.0388(2) -0.5905(7) 0.4520(2) 0.0539(15) Uani 1 1 d . . . . .
O12 O -0.0653(2) -0.6939(7) 0.43522(19) 0.0466(14) Uani 1 1 d . . . . .
N3 N -0.2517(2) -0.7429(6) 0.1990(2) 0.0221(13) Uani 1 1 d . . . . .
H3 H -0.2406 -0.7438 0.2426 0.026 Uiso 1 1 calc R U . . .
N4 N 0.0441(3) -0.5526(8) 0.2273(3) 0.0409(17) Uani 1 1 d . . . . .
N5 N -0.0212(3) -0.6447(8) 0.4153(2) 0.0374(15) Uani 1 1 d . . . . .
C24 C -0.3647(3) -0.6082(9) 0.1174(3) 0.0284(16) Uani 1 1 d . . . . .
C25 C -0.3245(3) -0.7812(9) 0.1510(3) 0.0244(16) Uani 1 1 d . . . . .
H25 H -0.3227 -0.8618 0.1147 0.029 Uiso 1 1 calc R U . . .
C26 C -0.3627(3) -0.8855(8) 0.1857(3) 0.0282(17) Uani 1 1 d . . . . .
H26A H -0.4059 -0.9403 0.1509 0.034 Uiso 1 1 calc R U . . .
H26B H -0.3324 -0.9866 0.2124 0.034 Uiso 1 1 calc R U . . .
C27 C -0.2019(3) -0.7065(9) 0.1774(3) 0.0292(17) Uani 1 1 d . . . . .
C28 C -0.1289(3) -0.6703(8) 0.2293(3) 0.0234(16) Uani 1 1 d . . . . .
C29 C -0.0787(3) -0.6328(9) 0.2059(3) 0.0281(16) Uani 1 1 d . . . . .
H29 H -0.0910 -0.6303 0.1588 0.034 Uiso 1 1 calc R U . . .
C30 C -0.0099(3) -0.5988(9) 0.2518(3) 0.0273(17) Uani 1 1 d . . . . .
C31 C 0.0103(3) -0.6014(8) 0.3201(3) 0.0261(16) Uani 1 1 d . . . . .
H31 H 0.0572 -0.5759 0.3513 0.031 Uiso 1 1 calc R U . . .
C32 C -0.0414(3) -0.6432(9) 0.3408(3) 0.0242(16) Uani 1 1 d . . . . .
C33 C -0.1104(3) -0.6761(8) 0.2979(3) 0.0255(16) Uani 1 1 d . . . . .
H33 H -0.1443 -0.7021 0.3150 0.031 Uiso 1 1 calc R U . . .
O1W O -0.23205(19) -0.3300(6) 0.25762(19) 0.0402(13) Uani 1 1 d . . . . .
H11W H -0.2544 -0.3634 0.2151 0.060 Uiso 1 1 d R U . . .
H12W H -0.1994 -0.2636 0.2528 0.060 Uiso 1 1 d R U . . .
O2W O -0.27187(18) -0.1364(5) 0.34067(16) 0.0299(11) Uani 1 1 d . . . . .
H21W H -0.3178 -0.1505 0.3236 0.045 Uiso 1 1 d R U . . .
H22W H -0.2595 -0.2117 0.3161 0.045 Uiso 1 1 d R U . . .
O3W O 0.24818(17) -0.2673(5) 0.66369(17) 0.0288(11) Uani 1 1 d . . . . .
H31W H 0.2480 -0.3873 0.6600 0.043 Uiso 1 1 d R U . . .
H32W H 0.2426 -0.2296 0.6235 0.043 Uiso 1 1 d R U . . .
O4W O -0.54731(19) 0.5247(6) -0.00954(18) 0.0431(13) Uani 1 1 d . . . . .
H41W H -0.5529 0.6441 -0.0139 0.065 Uiso 1 1 d R U . . .
H42W H -0.5016 0.5368 0.0134 0.065 Uiso 1 1 d R U . . .
O5W O -0.33440(19) -0.1706(5) 0.0682(2) 0.0467(13) Uani 1 1 d . . . . .
H51W H -0.3443 -0.2634 0.0884 0.070 Uiso 1 1 d R U . . .
H52W H -0.3732 -0.1238 0.0372 0.070 Uiso 1 1 d R U . . .
O6W O -0.1001(3) 0.3588(9) 0.0350(3) 0.135(3) Uani 1 1 d . . . . .
H61W H -0.1266 0.3210 -0.0062 0.203 Uiso 1 1 d R U . . .
H62W H -0.0890 0.4748 0.0346 0.203 Uiso 1 1 d R U . . .
O7W O -0.2634(3) 0.6086(8) 0.0295(3) 0.0294(17) Uani 0.763(4) 1 d . U P A 1
H71W H -0.2879 0.6843 0.0426 0.044 Uiso 0.763(4) 1 d R U P A 1
H72W H -0.2474 0.5064 0.0522 0.044 Uiso 0.763(4) 1 d R U P A 1
O8W O -0.2024(3) -0.1794(7) -0.0381(2) 0.0334(17) Uani 0.763(4) 1 d . . P A 1
H81W H -0.1637 -0.2341 -0.0363 0.050 Uiso 0.763(4) 1 d R U P A 1
H82W H -0.2087 -0.2344 -0.0085 0.050 Uiso 0.763(4) 1 d R U P A 1
O9W O -0.2284(3) 0.1853(8) -0.0136(2) 0.0375(18) Uani 0.763(4) 1 d . . P A 1
H91W H -0.2242 0.2206 0.0265 0.056 Uiso 0.763(4) 1 d R U P A 1
H92W H -0.2202 0.0715 -0.0215 0.056 Uiso 0.763(4) 1 d R U P A 1
O10W O 0.0021(3) 0.0727(9) 0.0744(3) 0.069(3) Uani 0.763(4) 1 d . . P A 1
H101 H 0.0373 0.0624 0.1145 0.104 Uiso 0.763(4) 1 d R U P A 1
H102 H -0.0293 0.1612 0.0629 0.104 Uiso 0.763(4) 1 d R U P A 1
O11W O -0.0615(4) -0.2749(11) 0.0139(4) 0.102(3) Uani 0.763(4) 1 d . . P A 1
H111 H -0.0514 -0.3565 -0.0105 0.154 Uiso 0.763(4) 1 d R U P A 1
H112 H -0.0420 -0.1700 0.0320 0.154 Uiso 0.763(4) 1 d R U P A 1
O12W O -0.1728(9) -0.384(3) -0.1053(9) 0.090(11) Uani 0.264(10) 1 d . . P B 1
H121 H -0.1556 -0.4072 -0.1349 0.135 Uiso 0.264(10) 1 d R U P B 1
H122 H -0.1382 -0.3490 -0.0673 0.135 Uiso 0.264(10) 1 d R U P B 1
O71W O -0.2415(12) 0.529(3) 0.0148(11) 0.050(5) Uani 0.237(4) 1 d . U P A 2
H73W H -0.2326 0.4516 0.0482 0.076 Uiso 0.237(4) 1 d R U P A 2
H74W H -0.2160 0.5058 -0.0092 0.076 Uiso 0.237(4) 1 d R U P A 2
O81W O -0.1452(12) -0.072(3) -0.0205(10) 0.081(8) Uani 0.237(4) 1 d . U P A 2
H83W H -0.1818 -0.0395 -0.0130 0.121 Uiso 0.237(4) 1 d R U P A 2
H84W H -0.1029 -0.1016 0.0092 0.121 Uiso 0.237(4) 1 d R U P A 2
O91W O -0.2589(10) 0.027(3) 0.0025(9) 0.061(7) Uani 0.237(4) 1 d . U P A 2
H93W H -0.2461 0.1069 0.0357 0.092 Uiso 0.237(4) 1 d R U P A 2
H94W H -0.2699 -0.0838 0.0111 0.092 Uiso 0.237(4) 1 d R U P A 2
O101 O -0.0070(10) -0.040(3) -0.0272(9) 0.055(7) Uani 0.237(4) 1 d . U P A 2
H103 H 0.0250 0.0223 0.0058 0.083 Uiso 0.237(4) 1 d R U P A 2
H104 H -0.0480 -0.0503 -0.0253 0.083 Uiso 0.237(4) 1 d R U P A 2
O111 O -0.0015(11) -0.180(3) 0.0826(11) 0.087(8) Uani 0.237(4) 1 d . U P A 2
H114 H 0.0309 -0.1194 0.1162 0.131 Uiso 0.237(4) 1 d R U P A 2
H113 H -0.0039 -0.1321 0.0446 0.131 Uiso 0.237(4) 1 d R U P A 2
O121 O -0.0951(10) -0.341(3) -0.0786(10) 0.057(7) Uani 0.237(4) 1 d . U P A 2
H123 H -0.1020 -0.3804 -0.1190 0.085 Uiso 0.237(4) 1 d R U P A 2
H124 H -0.0676 -0.2457 -0.0618 0.085 Uiso 0.237(4) 1 d R U P A 2

loop_
_atom_site_aniso_label
_atom_site_aniso_U_11
_atom_site_aniso_U_22
_atom_site_aniso_U_33
_atom_site_aniso_U_23
_atom_site_aniso_U_13
_atom_site_aniso_U_12
O1 0.017(2) 0.026(3) 0.028(2) 0.006(2) 0.008(2) 0.002(2)
O2 0.025(3) 0.025(3) 0.020(2) 0.004(2) 0.008(2) -0.003(2)
O3 0.024(3) 0.028(3) 0.021(2) 0.003(2) 0.008(2) -0.003(2)
O4 0.025(3) 0.027(3) 0.020(2) 0.006(2) 0.007(2) 0.000(2)
N1 0.014(3) 0.016(3) 0.011(3) 0.000(2) 0.001(2) -0.003(2)
N2 0.019(3) 0.024(3) 0.013(3) -0.005(3) 0.006(2) -0.001(3)
C1 0.023(4) 0.020(4) 0.009(3) 0.003(3) 0.002(3) 0.004(3)
C2 0.022(4) 0.023(4) 0.018(4) 0.002(3) 0.006(3) 0.003(3)
C3 0.013(4) 0.018(4) 0.027(4) -0.001(3) 0.011(3) -0.002(3)
C4 0.020(4) 0.023(4) 0.013(3) -0.006(3) 0.004(3) 0.004(3)
C5 0.017(3) 0.018(4) 0.019(3) -0.001(3) 0.008(3) -0.001(3)
C6 0.018(3) 0.014(4) 0.014(3) -0.001(3) 0.004(3) 0.003(3)
C7 0.015(3) 0.013(3) 0.015(3) 0.004(3) 0.006(3) 0.003(3)
C8 0.024(4) 0.015(4) 0.021(4) 0.002(3) 0.009(3) 0.001(3)
C9 0.013(4) 0.023(4) 0.031(4) 0.005(3) 0.009(3) 0.007(3)
C10 0.021(4) 0.028(4) 0.017(4) 0.000(3) -0.001(3) -0.005(3)
C11 0.022(4) 0.019(4) 0.017(3) 0.000(3) 0.003(3) -0.004(3)
C12 0.031(4) 0.029(4) 0.036(4) 0.006(4) 0.013(4) -0.003(4)
C13 0.027(4) 0.016(4) 0.024(4) 0.010(3) 0.010(3) 0.007(3)
C14 0.025(4) 0.016(4) 0.019(4) 0.001(3) 0.005(3) 0.007(3)
C15 0.024(4) 0.016(4) 0.031(4) 0.002(3) 0.015(3) -0.001(3)
C16 0.029(4) 0.023(4) 0.025(4) -0.001(3) 0.012(3) 0.002(3)
C17 0.021(4) 0.023(4) 0.013(3) -0.005(3) 0.005(3) 0.002(3)
C18 0.019(3) 0.017(4) 0.014(3) 0.002(3) 0.004(3) -0.004(3)
C19 0.020(4) 0.020(4) 0.024(4) 0.002(3) 0.011(3) 0.001(3)
C20 0.019(3) 0.026(4) 0.014(3) 0.003(3) 0.006(3) -0.001(3)
C21 0.016(3) 0.023(4) 0.020(4) 0.004(3) 0.011(3) -0.002(3)
C22 0.038(4) 0.033(4) 0.019(4) 0.011(3) 0.010(3) 0.008(4)
C23 0.021(4) 0.044(5) 0.028(4) -0.004(4) 0.007(3) -0.009(4)
O1A 0.026(3) 0.027(3) 0.020(2) 0.004(2) 0.011(2) 0.001(2)
O2A 0.021(3) 0.074(4) 0.014(2) -0.003(3) 0.002(2) -0.012(3)
O3A 0.020(3) 0.097(4) 0.017(3) -0.005(3) 0.005(2) -0.014(3)
O4A 0.027(3) 0.054(3) 0.013(2) 0.004(2) 0.006(2) 0.000(3)
N1A 0.026(3) 0.025(3) 0.017(3) -0.001(3) 0.011(3) -0.001(3)
N2A 0.018(3) 0.017(3) 0.017(3) 0.004(3) 0.000(2) 0.002(3)
C1A 0.022(4) 0.035(4) 0.017(4) 0.002(3) 0.007(3) 0.001(3)
C2A 0.025(4) 0.042(5) 0.012(4) 0.003(4) 0.002(3) -0.002(4)
C3A 0.020(4) 0.048(5) 0.028(4) -0.003(4) 0.015(3) -0.009(4)
C4A 0.025(4) 0.030(4) 0.015(3) 0.002(3) 0.008(3) -0.004(4)
C5A 0.017(3) 0.024(4) 0.015(3) -0.004(3) 0.006(3) -0.002(3)
C6A 0.017(4) 0.024(4) 0.018(4) -0.001(3) 0.005(3) -0.002(3)
C7A 0.016(3) 0.025(4) 0.014(3) -0.004(3) 0.006(3) -0.005(3)
C8A 0.016(4) 0.025(4) 0.020(4) 0.003(3) 0.006(3) 0.002(3)
C9A 0.033(5) 0.023(4) 0.025(4) -0.001(4) 0.011(4) 0.002(4)
C10A 0.024(4) 0.021(4) 0.024(4) 0.005(3) 0.014(3) 0.001(3)
C11A 0.021(4) 0.027(4) 0.020(4) 0.003(3) 0.009(3) -0.001(3)
C12A 0.023(4) 0.025(4) 0.032(4) 0.002(3) 0.014(3) -0.005(3)
C13A 0.022(4) 0.019(4) 0.016(4) -0.001(3) 0.001(3) 0.001(3)
C14A 0.017(4) 0.012(4) 0.023(4) -0.006(3) 0.006(3) 0.003(3)
C15A 0.023(4) 0.017(4) 0.017(4) -0.009(3) 0.002(3) -0.001(3)
C16A 0.024(4) 0.020(4) 0.024(4) -0.001(3) 0.005(3) 0.003(3)
C17A 0.013(3) 0.027(4) 0.021(4) -0.005(3) 0.005(3) -0.006(3)
C18A 0.018(3) 0.015(4) 0.020(4) -0.003(3) 0.010(3) 0.000(3)
C19A 0.020(4) 0.018(4) 0.033(4) -0.001(3) 0.011(3) -0.001(3)
C20A 0.014(3) 0.023(4) 0.021(4) 0.004(3) 0.007(3) 0.008(3)
C21A 0.018(4) 0.023(4) 0.021(4) 0.004(3) 0.008(3) 0.004(3)
C22A 0.027(4) 0.088(6) 0.015(4) -0.006(4) -0.003(3) -0.011(5)
C23A 0.020(4) 0.111(7) 0.019(4) 0.014(5) 0.008(3) -0.001(4)
O5 0.039(3) 0.024(3) 0.035(3) 0.001(2) 0.004(2) 0.000(3)
O6 0.023(2) 0.033(3) 0.029(3) -0.001(2) -0.003(2) 0.002(2)
O7 0.030(3) 0.032(3) 0.041(3) 0.002(2) 0.020(2) 0.004(2)
O8 0.025(3) 0.057(3) 0.018(2) 0.002(2) 0.010(2) -0.003(2)
O9 0.045(4) 0.176(7) 0.033(3) 0.015(4) 0.021(3) -0.018(4)
O10 0.023(3) 0.064(4) 0.039(3) 0.007(3) 0.013(2) -0.005(3)
O11 0.025(3) 0.098(5) 0.027(3) -0.005(3) 0.001(2) -0.010(3)
O12 0.026(3) 0.090(4) 0.028(3) 0.006(3) 0.015(2) -0.003(3)
N3 0.017(3) 0.032(3) 0.014(3) 0.002(3) 0.004(2) 0.000(3)
N4 0.023(4) 0.063(5) 0.038(4) -0.002(4) 0.014(3) -0.013(3)
N5 0.035(4) 0.051(4) 0.026(4) -0.001(3) 0.011(3) 0.002(4)
C24 0.044(5) 0.021(4) 0.025(4) 0.006(4) 0.020(4) 0.000(4)
C25 0.018(4) 0.030(4) 0.024(4) -0.006(3) 0.007(3) -0.005(3)
C26 0.028(4) 0.029(4) 0.030(4) 0.004(3) 0.015(3) 0.006(3)
C27 0.030(4) 0.029(4) 0.031(4) 0.007(4) 0.014(4) 0.005(4)
C28 0.014(3) 0.034(4) 0.022(4) 0.004(3) 0.008(3) 0.001(3)
C29 0.025(4) 0.034(4) 0.022(4) 0.004(4) 0.006(3) 0.001(4)
C30 0.017(4) 0.038(4) 0.027(4) 0.001(4) 0.010(3) 0.001(4)
C31 0.016(4) 0.032(4) 0.027(4) -0.006(4) 0.007(3) -0.004(3)
C32 0.022(4) 0.034(4) 0.015(4) -0.001(3) 0.006(3) 0.001(4)
C33 0.018(4) 0.032(4) 0.025(4) 0.003(3) 0.007(3) 0.003(3)
O1W 0.028(3) 0.048(3) 0.044(3) -0.019(2) 0.014(2) -0.010(2)
O2W 0.025(2) 0.031(3) 0.030(2) -0.006(2) 0.009(2) 0.001(2)
O3W 0.034(3) 0.029(3) 0.026(2) 0.007(2) 0.016(2) 0.005(2)
O4W 0.023(3) 0.031(3) 0.055(3) 0.003(3) -0.004(2) 0.002(2)
O5W 0.037(3) 0.038(3) 0.058(3) 0.004(3) 0.013(2) 0.001(3)
O6W 0.116(5) 0.113(6) 0.227(8) -0.004(6) 0.121(5) -0.009(5)
O7W 0.036(4) 0.025(4) 0.029(4) 0.000(3) 0.015(3) 0.008(3)
O8W 0.027(3) 0.047(4) 0.028(3) 0.005(3) 0.013(3) -0.005(3)
O9W 0.035(4) 0.050(5) 0.024(4) -0.005(3) 0.009(3) 0.009(4)
O10W 0.047(5) 0.093(6) 0.037(4) 0.022(4) -0.014(3) -0.015(4)
O11W 0.099(7) 0.113(7) 0.103(7) -0.009(6) 0.050(5) 0.005(6)
O12W 0.047(16) 0.18(3) 0.058(15) -0.027(15) 0.032(12) -0.001(15)
O71W 0.055(9) 0.046(9) 0.040(8) 0.016(7) 0.010(7) -0.008(7)
O81W 0.077(12) 0.076(13) 0.080(12) 0.000(9) 0.025(9) -0.004(10)
O91W 0.060(11) 0.065(11) 0.049(10) -0.002(9) 0.013(8) 0.011(9)
O101 0.056(10) 0.063(11) 0.054(10) -0.009(8) 0.029(8) -0.005(8)
O111 0.082(12) 0.092(13) 0.069(12) 0.001(10) 0.012(9) -0.006(10)
O121 0.058(11) 0.068(11) 0.047(10) -0.010(8) 0.024(8) -0.005(9)

loop_
_atom_type_symbol
_atom_type_description
_atom_type_scat_dispersion_real
_atom_type_scat_dispersion_imag
_atom_type_scat_source
C C 0.0033 0.0016 'International Tables Vol C Tables 4.2.6.8 and 6.1.1.4'
H H 0.0000 0.0000 'International Tables Vol C Tables 4.2.6.8 and 6.1.1.4'
N N 0.0061 0.0033 'International Tables Vol C Tables 4.2.6.8 and 6.1.1.4'
O O 0.0106 0.0060 'International Tables Vol C Tables 4.2.6.8 and 6.1.1.4'

loop_
_geom_angle_atom_site_label_1
_geom_angle_atom_site_label_2
_geom_angle_atom_site_label_3
_geom_angle
C11 O1 C12 116.1(4)
C2 O2 C22 116.5(4)
C3 O3 C23 116.0(4)
C9 N1 C6 123.8(5)
C9 N1 C8 119.5(5)
C6 N1 C8 109.9(4)
C15 N2 C16 112.0(4)
C15 N2 C21 114.0(4)
C16 N2 C21 107.1(4)
C15 N2 H2 107.9
C16 N2 H2 107.9
C21 N2 H2 107.9
C6 C1 C2 118.8(6)
C6 C1 H1 120.6
C2 C1 H1 120.6
O2 C2 C1 124.2(5)
O2 C2 C3 115.5(5)
C1 C2 C3 120.2(6)
O3 C3 C4 125.9(5)
O3 C3 C2 114.2(5)
C4 C3 C2 119.9(6)
C3 C4 C5 119.3(5)
C3 C4 H4 120.4
C5 C4 H4 120.4
C6 C5 C4 119.4(5)
C6 C5 C7 111.0(5)
C4 C5 C7 129.0(5)
C5 C6 C1 122.3(6)
C5 C6 N1 109.7(5)
C1 C6 N1 128.0(5)
C5 C7 C17 112.1(4)
C5 C7 C21 115.7(4)
C17 C7 C21 101.3(4)
C5 C7 C8 102.1(4)
C17 C7 C8 111.2(4)
C21 C7 C8 114.8(5)
N1 C8 C18 107.0(4)
N1 C8 C7 104.5(4)
C18 C8 C7 116.4(4)
N1 C8 H8 109.6
C18 C8 H8 109.6
C7 C8 H8 109.6
O4 C9 N1 124.3(6)
O4 C9 C10 121.7(6)
N1 C9 C10 114.1(5)
C9 C10 C11 117.2(5)
C9 C10 H10A 108.0
C11 C10 H10A 108.0
C9 C10 H10B 108.0
C11 C10 H10B 108.0
H10A C10 H10B 107.2
O1 C11 C18 113.8(4)
O1 C11 C10 103.7(4)
C18 C11 C10 109.5(5)
O1 C11 H11 109.9
C18 C11 H11 109.9
C10 C11 H11 109.9
O1 C12 C13 110.6(5)
O1 C12 H12A 109.5
C13 C12 H12A 109.5
O1 C12 H12B 109.5
C13 C12 H12B 109.5
H12A C12 H12B 108.1
C14 C13 C12 122.7(6)
C14 C13 H13 118.6
C12 C13 H13 118.6
C13 C14 C15 121.9(5)
C13 C14 C19 122.3(5)
C15 C14 C19 115.8(5)
C14 C15 N2 109.0(5)
C14 C15 H15A 109.9
N2 C15 H15A 109.9
C14 C15 H15B 109.9
N2 C15 H15B 109.9
H15A C15 H15B 108.3
C17 C16 N2 104.3(4)
C17 C16 H16A 110.9
N2 C16 H16A 110.9
C17 C16 H16B 110.9
N2 C16 H16B 110.9
H16A C16 H16B 108.9
C16 C17 C7 104.4(5)
C16 C17 H17A 110.9
C7 C17 H17A 110.9
C16 C17 H17B 110.9
C7 C17 H17B 110.9
H17A C17 H17B 108.9
C19 C18 C8 113.9(4)
C19 C18 C11 117.4(5)
C8 C18 C11 107.9(5)
C19 C18 H18 105.5
C8 C18 H18 105.5
C11 C18 H18 105.5
C18 C19 C14 113.8(5)
C18 C19 C20 106.0(4)
C14 C19 C20 108.3(4)
C18 C19 H19 109.5
C14 C19 H19 109.5
C20 C19 H19 109.5
C21 C20 C19 109.7(5)
C21 C20 H20A 109.7
C19 C20 H20A 109.7
C21 C20 H20B 109.7
C19 C20 H20B 109.7
H20A C20 H20B 108.2
C20 C21 C7 115.4(4)
C20 C21 N2 109.0(4)
C7 C21 N2 104.2(4)
C20 C21 H21 109.3
C7 C21 H21 109.3
N2 C21 H21 109.3
O2 C22 H22A 109.5
O2 C22 H22B 109.5
H22A C22 H22B 109.5
O2 C22 H22C 109.5
H22A C22 H22C 109.5
H22B C22 H22C 109.5
O3 C23 H23A 109.5
O3 C23 H23B 109.5
H23A C23 H23B 109.5
O3 C23 H23C 109.5
H23A C23 H23C 109.5
H23B C23 H23C 109.5
C11A O1A C12A 115.0(4)
C2A O2A C22A 116.3(4)
C3A O3A C23A 116.3(4)
C9A N1A C6A 125.6(5)
C9A N1A C8A 119.0(5)
C6A N1A C8A 108.9(4)
C15A N2A C16A 112.2(4)
C15A N2A C21A 113.3(4)
C16A N2A C21A 106.9(4)
C6A C1A C2A 116.8(5)
C6A C1A H1A 121.6
C2A C1A H1A 121.6
O2A C2A C1A 125.2(5)
O2A C2A C3A 114.5(5)
C1A C2A C3A 120.3(5)
O3A C3A C4A 123.3(5)
O3A C3A C2A 114.6(5)
C4A C3A C2A 122.1(6)
C3A C4A C5A 117.1(5)
C3A C4A H4A 121.5
C5A C4A H4A 121.5
C6A C5A C4A 119.6(5)
C6A C5A C7A 112.1(5)
C4A C5A C7A 127.8(5)
C5A C6A C1A 124.2(5)
C5A C6A N1A 108.6(5)
C1A C6A N1A 127.2(5)
C5A C7A C21A 116.2(5)
C5A C7A C8A 102.5(4)
C21A C7A C8A 114.9(5)
C5A C7A C17A 112.7(5)
C21A C7A C17A 99.7(4)
C8A C7A C17A 111.2(5)
N1A C8A C18A 105.7(5)
N1A C8A C7A 104.6(4)
C18A C8A C7A 116.8(5)
N1A C8A H8A 109.8
C18A C8A H8A 109.8
C7A C8A H8A 109.8
O4A C9A N1A 122.7(6)
O4A C9A C10A 123.8(6)
N1A C9A C10A 113.4(5)
C9A C10A C11A 115.8(5)
C9A C10A H10C 108.3
C11A C10A H10C 108.3
C9A C10A H10D 108.3
C11A C10A H10D 108.3
H10C C10A H10D 107.4
O1A C11A C18A 114.5(4)
O1A C11A C10A 103.3(4)
C18A C11A C10A 109.3(5)
O1A C11A H11A 109.8
C18A C11A H11A 109.8
C10A C11A H11A 109.8
O1A C12A C13A 111.4(5)
O1A C12A H12C 109.3
C13A C12A H12C 109.3
O1A C12A H12D 109.3
C13A C12A H12D 109.3
H12C C12A H12D 108.0
C14A C13A C12A 121.4(5)
C14A C13A H13A 119.3
C12A C13A H13A 119.3
C13A C14A C19A 121.4(6)
C13A C14A C15A 123.2(5)
C19A C14A C15A 115.5(5)
N2A C15A C14A 112.3(4)
N2A C15A H15C 109.2
C14A C15A H15C 109.2
N2A C15A H15D 109.2
C14A C15A H15D 109.2
H15C C15A H15D 107.9
N2A C16A C17A 104.3(4)
N2A C16A H16C 110.9
C17A C16A H16C 110.9
N2A C16A H16D 110.9
C17A C16A H16D 110.9
H16C C16A H16D 108.9
C16A C17A C7A 103.4(4)
C16A C17A H17C 111.1
C7A C17A H17C 111.1
C16A C17A H17D 111.1
C7A C17A H17D 111.1
H17C C17A H17D 109.0
C8A C18A C19A 112.7(5)
C8A C18A C11A 108.6(5)
C19A C18A C11A 118.1(5)
C8A C18A H18A 105.5
C19A C18A H18A 105.5
C11A C18A H18A 105.5
C14A C19A C18A 115.6(5)
C14A C19A C20A 109.0(5)
C18A C19A C20A 106.7(5)
C14A C19A H19A 108.5
C18A C19A H19A 108.5
C20A C19A H19A 108.5
C21A C20A C19A 108.6(5)
C21A C20A H20C 110.0
C19A C20A H20C 110.0
C21A C20A H20D 110.0
C19A C20A H20D 110.0
H20C C20A H20D 108.4
C20A C21A N2A 110.6(4)
C20A C21A C7A 114.3(5)
N2A C21A C7A 106.1(4)
C20A C21A H21A 108.6
N2A C21A H21A 108.6
C7A C21A H21A 108.6
O2A C22A H22D 109.5
O2A C22A H22E 109.5
H22D C22A H22E 109.5
O2A C22A H22F 109.5
H22D C22A H22F 109.5
H22E C22A H22F 109.5
O3A C23A H23D 109.5
O3A C23A H23E 109.5
H23D C23A H23E 109.5
O3A C23A H23F 109.5
H23D C23A H23F 109.5
H23E C23A H23F 109.5
C26 O7 H7 109.5
C27 N3 C25 121.0(5)
C27 N3 H3 119.5
C25 N3 H3 119.5
O9 N4 O10 124.3(6)
O9 N4 C30 118.7(6)
O10 N4 C30 117.1(5)
O12 N5 O11 125.1(5)
O12 N5 C32 118.3(5)
O11 N5 C32 116.6(5)
O6 C24 O5 124.6(6)
O6 C24 C25 116.0(6)
O5 C24 C25 119.3(6)
N3 C25 C26 110.3(5)
N3 C25 C24 112.5(5)
C26 C25 C24 110.8(5)
N3 C25 H25 107.7
C26 C25 H25 107.7
C24 C25 H25 107.7
O7 C26 C25 113.3(5)
O7 C26 H26A 108.9
C25 C26 H26A 108.9
O7 C26 H26B 108.9
C25 C26 H26B 108.9
H26A C26 H26B 107.7
O8 C27 N3 121.8(6)
O8 C27 C28 120.2(6)
N3 C27 C28 118.0(6)
C29 C28 C33 119.8(6)
C29 C28 C27 117.0(5)
C33 C28 C27 123.2(5)
C28 C29 C30 119.5(6)
C28 C29 H29 120.3
C30 C29 H29 120.3
C31 C30 C29 122.4(6)
C31 C30 N4 117.6(5)
C29 C30 N4 120.0(6)
C30 C31 C32 115.8(5)
C30 C31 H31 122.1
C32 C31 H31 122.1
C31 C32 C33 124.4(5)
C31 C32 N5 117.1(5)
C33 C32 N5 118.4(5)
C32 C33 C28 118.1(5)
C32 C33 H33 121.0
C28 C33 H33 121.0
H11W O1W H12W 97.1
H21W O2W H22W 102.5
H31W O3W H32W 103.1
H41W O4W H42W 91.4
H51W O5W H52W 110.4
H61W O6W H62W 110.5
H71W O7W H72W 119.2
H81W O8W H82W 100.9
H91W O9W H92W 121.6
H101 O10W H102 124.2
H111 O11W H112 132.6
H121 O12W H122 108.4
H73W O71W H74W 112.5
H83W O81W H84W 128.0
H93W O91W H94W 116.9
H103 O101 H104 115.2
H114 O111 H113 108.0
H123 O121 H124 118.6

loop_
_geom_bond_atom_site_label_1
_geom_bond_atom_site_label_2
_geom_bond_distance
O1 C11 1.430(6)
O1 C12 1.443(6)
O2 C2 1.360(6)
O2 C22 1.453(5)
O3 C3 1.369(6)
O3 C23 1.453(6)
O4 C9 1.228(6)
N1 C9 1.373(7)
N1 C6 1.411(6)
N1 C8 1.479(6)
N2 C15 1.504(7)
N2 C16 1.520(6)
N2 C21 1.556(6)
N2 H2 1.0000
C1 C6 1.381(7)
C1 C2 1.382(7)
C1 H1 0.9500
C2 C3 1.423(7)
C3 C4 1.386(7)
C4 C5 1.409(7)
C4 H4 0.9500
C5 C6 1.380(6)
C5 C7 1.502(7)
C7 C17 1.537(7)
C7 C21 1.550(7)
C7 C8 1.561(7)
C8 C18 1.526(7)
C8 H8 1.0000
C9 C10 1.515(7)
C10 C11 1.548(7)
C10 H10A 0.9900
C10 H10B 0.9900
C11 C18 1.539(6)
C11 H11 1.0000
C12 C13 1.507(7)
C12 H12A 0.9900
C12 H12B 0.9900
C13 C14 1.332(7)
C13 H13 0.9500
C14 C15 1.501(7)
C14 C19 1.527(7)
C15 H15A 0.9900
C15 H15B 0.9900
C16 C17 1.498(7)
C16 H16A 0.9900
C16 H16B 0.9900
C17 H17A 0.9900
C17 H17B 0.9900
C18 C19 1.518(7)
C18 H18 1.0000
C19 C20 1.545(7)
C19 H19 1.0000
C20 C21 1.514(7)
C20 H20A 0.9900
C20 H20B 0.9900
C21 H21 1.0000
C22 H22A 0.9800
C22 H22B 0.9800
C22 H22C 0.9800
C23 H23A 0.9800
C23 H23B 0.9800
C23 H23C 0.9800
O1A C11A 1.436(6)
O1A C12A 1.442(6)
O2A C2A 1.368(6)
O2A C22A 1.448(6)
O3A C3A 1.382(6)
O3A C23A 1.434(6)
O4A C9A 1.233(6)
N1A C9A 1.359(7)
N1A C6A 1.448(6)
N1A C8A 1.499(6)
N2A C15A 1.495(6)
N2A C16A 1.510(7)
N2A C21A 1.526(6)
C1A C6A 1.384(7)
C1A C2A 1.389(7)
C1A H1A 0.9500
C2A C3A 1.407(7)
C3A C4A 1.395(7)
C4A C5A 1.407(7)
C4A H4A 0.9500
C5A C6A 1.376(6)
C5A C7A 1.499(7)
C7A C21A 1.548(7)
C7A C8A 1.548(7)
C7A C17A 1.552(8)
C8A C18A 1.520(7)
C8A H8A 1.0000
C9A C10A 1.504(7)
C10A C11A 1.549(7)
C10A H10C 0.9900
C10A H10D 0.9900
C11A C18A 1.543(7)
C11A H11A 1.0000
C12A C13A 1.498(7)
C12A H12C 0.9900
C12A H12D 0.9900
C13A C14A 1.324(7)
C13A H13A 0.9500
C14A C19A 1.505(7)
C14A C15A 1.520(7)
C15A H15C 0.9900
C15A H15D 0.9900
C16A C17A 1.517(6)
C16A H16C 0.9900
C16A H16D 0.9900
C17A H17C 0.9900
C17A H17D 0.9900
C18A C19A 1.538(7)
C18A H18A 1.0000
C19A C20A 1.551(7)
C19A H19A 1.0000
C20A C21A 1.518(7)
C20A H20C 0.9900
C20A H20D 0.9900
C21A H21A 1.0000
C22A H22D 0.9800
C22A H22E 0.9800
C22A H22F 0.9800
C23A H23D 0.9800
C23A H23E 0.9800
C23A H23F 0.9800
O5 C24 1.278(7)
O6 C24 1.263(6)
O7 C26 1.421(6)
O7 H7 0.8400
O8 C27 1.255(6)
O9 N4 1.217(6)
O10 N4 1.239(6)
O11 N5 1.239(6)
O12 N5 1.229(6)
N3 C27 1.338(7)
N3 C25 1.472(6)
N3 H3 0.8800
N4 C30 1.479(7)
N5 C32 1.498(6)
C24 C25 1.525(8)
C25 C26 1.518(7)
C25 H25 1.0000
C26 H26A 0.9900
C26 H26B 0.9900
C27 C28 1.497(7)
C28 C29 1.376(7)
C28 C33 1.382(7)
C29 C30 1.391(7)
C29 H29 0.9500
C30 C31 1.369(7)
C31 C32 1.373(7)
C31 H31 0.9500
C32 C33 1.374(7)
C33 H33 0.9500
O1W H11W 0.8801
O1W H12W 0.8800
O2W H21W 0.8801
O2W H22W 0.8800
O3W H31W 0.8800
O3W H32W 0.8797
O4W H41W 0.8800
O4W H42W 0.8800
O5W H51W 0.8800
O5W H52W 0.8801
O6W H61W 0.8801
O6W H62W 0.8799
O7W H71W 0.8801
O7W H72W 0.8800
O8W H81W 0.8919
O8W H82W 0.8165
O9W H91W 0.8804
O9W H92W 0.8799
O10W H101 0.8800
O10W H102 0.8802
O11W H111 0.8805
O11W H112 0.8801
O12W H121 0.8799
O12W H122 0.8801
O71W H73W 0.8800
O71W H74W 0.9064
O81W H83W 0.8799
O81W H84W 0.8800
O91W H93W 0.8800
O91W H94W 0.8826
O101 H103 0.8799
O101 H104 0.8800
O111 H114 0.8800
O111 H113 0.8801
O121 H123 0.8800
O121 H124 0.8800

loop_
_geom_hbond_atom_site_label_D
_geom_hbond_atom_site_label_H
_geom_hbond_atom_site_label_A
_geom_hbond_distance_DH
_geom_hbond_distance_HA
_geom_hbond_distance_DA
_geom_hbond_angle_DHA
_geom_hbond_site_symmetry_A
N2 H2 O7W 1.00 1.71 2.694(7) 169 1_646
N2 H2 O71W 1.00 1.78 2.71(2) 154 1_646
O7 H7 O3W 0.84 2.00 2.792(5) 158 2_546
N3 H3 O3W 0.88 2.12 2.973(6) 162 2_546
O1W H11W O5 0.88 1.94 2.728(6) 148 .
O1W H12W O2A 0.88 2.48 3.335(5) 165 .
O1W H12W O3A 0.88 2.17 2.778(5) 126 .
O2W H21W O1 0.88 1.91 2.783(5) 175 2_556
O2W H22W O1W 0.88 1.82 2.693(5) 170 .
O3W H31W O2W 0.88 1.89 2.750(5) 166 2_546
O3W H32W N2A 0.88 1.95 2.820(5) 170 .
O4W H41W O6 0.88 1.94 2.753(6) 153 2_465
O4W H42W O6 0.88 2.00 2.699(5) 135 1_565
O5W H51W O5 0.88 1.80 2.660(6) 165 .
O5W H52W O4W 0.88 1.86 2.676(5) 153 2_445
O6W H61W O9W 0.88 2.30 2.752(8) 112 .
O6W H62W O11W 0.88 2.02 2.888(10) 167 1_565
O7W H71W O5W 0.88 1.69 2.566(7) 180 1_565
O7W H72W O8 0.88 1.99 2.858(7) 170 1_565
O8W H81W O11W 0.89 1.98 2.774(8) 148 .
O8W H82W O7W 0.82 2.03 2.792(8) 155 1_545
O9W H91W O8 0.88 1.96 2.837(6) 179 1_565
O9W H92W O8W 0.88 1.93 2.814(8) 180 .
O10W H101 O4A 0.88 1.94 2.817(7) 180 .
O10W H102 O6W 0.88 1.97 2.854(9) 179 .
O11W H111 O10W 0.88 2.12 2.917(9) 150 2_545
O11W H112 O10W 0.88 2.03 2.914(10) 179 .
O12W H121 O4A 0.88 2.02 2.902(17) 180 2_545
O12W H122 O11W 0.88 1.90 2.78(2) 178 .
O71W H73W O8 0.88 1.77 2.65(2) 179 1_565
O71W H74W O6W 0.91 2.45 3.07(2) 126 .
O81W H83W O91W 0.88 1.85 2.73(3) 180 .
O81W H84W O111 0.88 2.13 3.01(3) 178 .
O91W H93W O8 0.88 2.11 2.99(2) 180 1_565
O91W H94W O5W 0.88 2.28 2.92(2) 130 .
O101 H103 O121 0.88 1.93 2.81(3) 180 2
O101 H104 O81W 0.88 2.09 2.97(3) 180 .
O111 H114 O4A 0.88 2.29 3.17(2) 179 .
O111 H113 O101 0.88 1.68 2.56(3) 179 .
O121 H123 O4A 0.88 1.82 2.700(19) 179 2_545
O121 H124 O101 0.88 1.90 2.78(3) 178 .

loop_
_geom_torsion_atom_site_label_1
_geom_torsion_atom_site_label_2
_geom_torsion_atom_site_label_3
_geom_torsion_atom_site_label_4
_geom_torsion
C22 O2 C2 C1 8.9(8)
C22 O2 C2 C3 -174.6(5)
C6 C1 C2 O2 178.6(5)
C6 C1 C2 C3 2.2(8)
C23 O3 C3 C4 4.7(8)
C23 O3 C3 C2 -177.7(5)
O2 C2 C3 O3 1.6(7)
C1 C2 C3 O3 178.3(5)
O2 C2 C3 C4 179.3(5)
C1 C2 C3 C4 -4.0(8)
O3 C3 C4 C5 -179.4(5)
C2 C3 C4 C5 3.2(8)
C3 C4 C5 C6 -0.6(8)
C3 C4 C5 C7 -171.3(5)
C4 C5 C6 C1 -1.2(8)
C7 C5 C6 C1 171.0(5)
C4 C5 C6 N1 179.4(5)
C7 C5 C6 N1 -8.4(6)
C2 C1 C6 C5 0.4(8)
C2 C1 C6 N1 179.7(5)
C9 N1 C6 C5 -153.6(5)
C8 N1 C6 C5 -3.0(6)
C9 N1 C6 C1 26.9(8)
C8 N1 C6 C1 177.6(5)
C6 C5 C7 C17 -103.8(5)
C4 C5 C7 C17 67.5(7)
C6 C5 C7 C21 140.7(5)
C4 C5 C7 C21 -48.0(8)
C6 C5 C7 C8 15.4(6)
C4 C5 C7 C8 -173.4(5)
C9 N1 C8 C18 40.5(7)
C6 N1 C8 C18 -111.6(5)
C9 N1 C8 C7 164.5(5)
C6 N1 C8 C7 12.4(6)
C5 C7 C8 N1 -16.1(5)
C17 C7 C8 N1 103.7(5)
C21 C7 C8 N1 -142.0(4)
C5 C7 C8 C18 101.6(5)
C17 C7 C8 C18 -138.6(5)
C21 C7 C8 C18 -24.3(7)
C6 N1 C9 O4 -18.2(9)
C8 N1 C9 O4 -166.3(5)
C6 N1 C9 C10 162.7(5)
C8 N1 C9 C10 14.7(7)
O4 C9 C10 C11 138.1(6)
N1 C9 C10 C11 -42.8(7)
C12 O1 C11 C18 -68.1(6)
C12 O1 C11 C10 173.1(4)
C9 C10 C11 O1 133.0(5)
C9 C10 C11 C18 11.2(7)
C11 O1 C12 C13 87.1(6)
O1 C12 C13 C14 -63.4(7)
C12 C13 C14 C15 -179.5(5)
C12 C13 C14 C19 -2.5(9)
C13 C14 C15 N2 -126.9(6)
C19 C14 C15 N2 55.9(6)
C16 N2 C15 C14 74.4(5)
C21 N2 C15 C14 -47.4(6)
C15 N2 C16 C17 -142.4(5)
C21 N2 C16 C17 -16.7(5)
N2 C16 C17 C7 37.7(5)
C5 C7 C17 C16 -167.6(5)
C21 C7 C17 C16 -43.7(5)
C8 C7 C17 C16 78.7(5)
N1 C8 C18 C19 157.2(4)
C7 C8 C18 C19 40.9(7)
N1 C8 C18 C11 -70.5(5)
C7 C8 C18 C11 173.2(5)
O1 C11 C18 C19 57.8(7)
C10 C11 C18 C19 173.3(5)
O1 C11 C18 C8 -72.5(6)
C10 C11 C18 C8 43.0(6)
C8 C18 C19 C14 57.6(6)
C11 C18 C19 C14 -69.9(7)
C8 C18 C19 C20 -61.3(6)
C11 C18 C19 C20 171.2(5)
C13 C14 C19 C18 60.5(7)
C15 C14 C19 C18 -122.3(5)
C13 C14 C19 C20 178.1(5)
C15 C14 C19 C20 -4.7(7)
C18 C19 C20 C21 67.5(5)
C14 C19 C20 C21 -55.1(6)
C19 C20 C21 C7 -54.2(6)
C19 C20 C21 N2 62.6(5)
C5 C7 C21 C20 -86.9(6)
C17 C7 C21 C20 151.6(4)
C8 C7 C21 C20 31.7(7)
C5 C7 C21 N2 153.6(4)
C17 C7 C21 N2 32.1(5)
C8 C7 C21 N2 -87.8(5)
C15 N2 C21 C20 -9.5(6)
C16 N2 C21 C20 -133.9(4)
C15 N2 C21 C7 114.2(5)
C16 N2 C21 C7 -10.2(5)
C22A O2A C2A C1A 2.5(10)
C22A O2A C2A C3A -177.1(6)
C6A C1A C2A O2A -179.2(6)
C6A C1A C2A C3A 0.3(10)
C23A O3A C3A C4A 3.6(10)
C23A O3A C3A C2A -177.1(6)
O2A C2A C3A O3A -0.8(9)
C1A C2A C3A O3A 179.6(6)
O2A C2A C3A C4A 178.4(6)
C1A C2A C3A C4A -1.1(11)
O3A C3A C4A C5A -179.3(6)
C2A C3A C4A C5A 1.5(10)
C3A C4A C5A C6A -1.2(10)
C3A C4A C5A C7A -172.4(6)
C4A C5A C6A C1A 0.4(10)
C7A C5A C6A C1A 172.9(6)
C4A C5A C6A N1A 179.3(5)
C7A C5A C6A N1A -8.2(7)
C2A C1A C6A C5A 0.0(10)
C2A C1A C6A N1A -178.7(6)
C9A N1A C6A C5A -155.1(6)
C8A N1A C6A C5A -4.2(7)
C9A N1A C6A C1A 23.7(10)
C8A N1A C6A C1A 174.6(6)
C6A C5A C7A C21A 142.6(5)
C4A C5A C7A C21A -45.6(9)
C6A C5A C7A C8A 16.4(7)
C4A C5A C7A C8A -171.8(6)
C6A C5A C7A C17A -103.2(6)
C4A C5A C7A C17A 68.6(8)
C9A N1A C8A C18A 43.4(7)
C6A N1A C8A C18A -109.8(5)
C9A N1A C8A C7A 167.2(5)
C6A N1A C8A C7A 14.1(6)
C5A C7A C8A N1A -17.6(6)
C21A C7A C8A N1A -144.6(5)
C17A C7A C8A N1A 103.1(5)
C5A C7A C8A C18A 98.8(6)
C21A C7A C8A C18A -28.1(7)
C17A C7A C8A C18A -140.5(5)
C6A N1A C9A O4A -21.1(9)
C8A N1A C9A O4A -169.4(5)
C6A N1A C9A C10A 162.9(5)
C8A N1A C9A C10A 14.6(7)
O4A C9A C10A C11A 134.9(6)
N1A C9A C10A C11A -49.2(7)
C12A O1A C11A C18A -64.4(6)
C12A O1A C11A C10A 176.8(4)
C9A C10A C11A O1A 142.5(5)
C9A C10A C11A C18A 20.2(7)
C11A O1A C12A C13A 89.5(6)
O1A C12A C13A C14A -66.4(7)
C12A C13A C14A C19A -3.4(9)
C12A C13A C14A C15A 176.1(5)
C16A N2A C15A C14A 77.0(5)
C21A N2A C15A C14A -44.3(6)
C13A C14A C15A N2A -130.1(6)
C19A C14A C15A N2A 49.5(6)
C15A N2A C16A C17A -142.3(4)
C21A N2A C16A C17A -17.4(6)
N2A C16A C17A C7A 38.7(5)
C5A C7A C17A C16A -167.8(4)
C21A C7A C17A C16A -43.9(5)
C8A C7A C17A C16A 77.8(5)
N1A C8A C18A C19A 157.3(4)
C7A C8A C18A C19A 41.5(7)
N1A C8A C18A C11A -69.9(5)
C7A C8A C18A C11A 174.3(5)
O1A C11A C18A C8A -78.0(6)
C10A C11A C18A C8A 37.3(6)
O1A C11A C18A C19A 51.9(7)
C10A C11A C18A C19A 167.2(5)
C13A C14A C19A C18A 61.6(7)
C15A C14A C19A C18A -118.0(5)
C13A C14A C19A C20A -178.2(5)
C15A C14A C19A C20A 2.1(7)
C8A C18A C19A C14A 60.8(7)
C11A C18A C19A C14A -67.1(7)
C8A C18A C19A C20A -60.5(6)
C11A C18A C19A C20A 171.5(5)
C14A C19A C20A C21A -57.6(6)
C18A C19A C20A C21A 67.9(6)
C19A C20A C21A N2A 62.9(6)
C19A C20A C21A C7A -56.7(6)
C15A N2A C21A C20A -10.7(6)
C16A N2A C21A C20A -134.9(5)
C15A N2A C21A C7A 113.7(5)
C16A N2A C21A C7A -10.4(6)
C5A C7A C21A C20A -83.5(6)
C8A C7A C21A C20A 36.2(7)
C17A C7A C21A C20A 155.1(4)
C5A C7A C21A N2A 154.4(5)
C8A C7A C21A N2A -86.0(6)
C17A C7A C21A N2A 33.0(5)
C27 N3 C25 C26 158.6(5)
C27 N3 C25 C24 -77.1(7)
O6 C24 C25 N3 167.1(5)
O5 C24 C25 N3 -16.0(8)
O6 C24 C25 C26 -68.8(7)
O5 C24 C25 C26 108.1(6)
N3 C25 C26 O7 74.7(6)
C24 C25 C26 O7 -50.6(7)
C25 N3 C27 O8 0.0(9)
C25 N3 C27 C28 -179.5(5)
O8 C27 C28 C29 0.6(9)
N3 C27 C28 C29 -179.8(6)
O8 C27 C28 C33 -178.3(6)
N3 C27 C28 C33 1.3(9)
C33 C28 C29 C30 -0.8(10)
C27 C28 C29 C30 -179.8(6)
C28 C29 C30 C31 0.2(10)
C28 C29 C30 N4 -178.1(6)
O9 N4 C30 C31 -170.6(6)
O10 N4 C30 C31 11.0(9)
O9 N4 C30 C29 7.7(10)
O10 N4 C30 C29 -170.6(6)
C29 C30 C31 C32 1.1(10)
N4 C30 C31 C32 179.4(6)
C30 C31 C32 C33 -1.9(10)
C30 C31 C32 N5 -179.2(5)
O12 N5 C32 C31 -175.1(6)
O11 N5 C32 C31 7.0(9)
O12 N5 C32 C33 7.4(9)
O11 N5 C32 C33 -170.5(6)
C31 C32 C33 C28 1.3(10)
N5 C32 C33 C28 178.6(6)
C29 C28 C33 C32 0.2(10)
C27 C28 C33 C32 179.0(6)
